data_7109454
loop_
_publ_author_name
'David J. Harding'
'Wasinee Phonsri'
'Phimphaka Harding'
'Ian A. Gass'
'Keith S. Murray'
'Boujemaa Moubaraki'
'John D. Cashion'
'Lujia Liu'
'Shane G. Telfer'

_publ_section_title
;
 Abrupt spin crossover in an iron(III) quinolylsalicylaldimine complex:
 structural insights and solvent effects
;
_journal_name_full Chem.Commun.
_journal_page_first 6340
_journal_paper_doi 10.1039/c3cc42125b
_journal_volume 49
_journal_year 2013
_chemical_formula_sum 'C34 H24 F3 Fe I2 N4 O6 S'
_chemical_formula_weight 983.28
_chemical_name_systematic
;
 ?
;
_space_group_IT_number 2
_symmetry_cell_setting triclinic
_symmetry_space_group_name_Hall '-P 1'
_symmetry_space_group_name_H-M 'P -1'
_atom_sites_solution_hydrogens geom
_atom_sites_solution_primary direct
_atom_sites_solution_secondary difmap
_audit_creation_method SHELXL-97
_cell_angle_alpha 69.437(5)
_cell_angle_beta 85.020(6)
_cell_angle_gamma 67.526(5)
_cell_formula_units_Z 2
_cell_length_a 11.7726(4)
_cell_length_b 12.6918(4)
_cell_length_c 13.3179(9)
_cell_measurement_reflns_used 3337
_cell_measurement_temperature 293(2)
_cell_measurement_theta_max 66.2
_cell_measurement_theta_min 6.7
_cell_volume 1719.03(17)
_computing_cell_refinement 'FSProcess in Process-Auto (Rigaku, 1998)'
_computing_data_collection 'CrystalClear (Rigaku, 2005)'
_computing_data_reduction 'FSProcess in Process-Auto (Rigaku, 1998)'
_computing_structure_refinement 'SHELXL-97 (Sheldrick, 1997)'
_computing_structure_solution 'SHELXS97 (Sheldrick, 2008)'
_diffrn_ambient_temperature 293(2)
_diffrn_detector_area_resol_mean 10
_diffrn_measured_fraction_theta_full 0.973
_diffrn_measured_fraction_theta_max 0.973
_diffrn_measurement_device_type 'Rigaku Spider'
_diffrn_measurement_method \w-scans
_diffrn_radiation_monochromator 'Rigaku VariMax-HF Confocal Optical System'
_diffrn_radiation_source 'Rigaku MM007 rotating anode'
_diffrn_radiation_type CuK\a
_diffrn_radiation_wavelength 1.54178
_diffrn_reflns_av_R_equivalents 0.0690
_diffrn_reflns_av_sigmaI/netI 0.0679
_diffrn_reflns_limit_h_max 13
_diffrn_reflns_limit_h_min -13
_diffrn_reflns_limit_k_max 15
_diffrn_reflns_limit_k_min -14
_diffrn_reflns_limit_l_max 15
_diffrn_reflns_limit_l_min -15
_diffrn_reflns_number 24050
_diffrn_reflns_theta_full 66.54
_diffrn_reflns_theta_max 66.54
_diffrn_reflns_theta_min 6.72
_exptl_absorpt_coefficient_mu 18.784
_exptl_absorpt_correction_T_max 1.00
_exptl_absorpt_correction_T_min 0.34
_exptl_absorpt_correction_type multi-scan
_exptl_absorpt_process_details '(ABSCOR; Higashi, 1995)'
_exptl_crystal_colour 'dark red'
_exptl_crystal_density_diffrn 1.900
_exptl_crystal_density_method 'not measured'
_exptl_crystal_description block
_exptl_crystal_F_000 958
_exptl_crystal_size_max 0.41
_exptl_crystal_size_mid 0.25
_exptl_crystal_size_min 0.11
_refine_diff_density_max 0.719
_refine_diff_density_min -1.539
_refine_diff_density_rms 0.125
_refine_ls_extinction_method none
_refine_ls_goodness_of_fit_ref 1.157
_refine_ls_hydrogen_treatment constr
_refine_ls_matrix_type full
_refine_ls_number_parameters 462
_refine_ls_number_reflns 5900
_refine_ls_number_restraints 12
_refine_ls_restrained_S_all 1.160
_refine_ls_R_factor_all 0.1093
_refine_ls_R_factor_gt 0.0725
_refine_ls_shift/su_max 0.000
_refine_ls_shift/su_mean 0.000
_refine_ls_structure_factor_coef Fsqd
_refine_ls_weighting_details 'calc w=1/[\s^2^(Fo^2^)+(0.1083P)^2^+0.8290P] where P=(Fo^2^+2Fc^2^)/3'
_refine_ls_weighting_scheme calc
_refine_ls_wR_factor_gt 0.1825
_refine_ls_wR_factor_ref 0.2375
_reflns_number_gt 3340
_reflns_number_total 5900
_reflns_threshold_expression >2sigma(I)
_cod_data_source_file c3cc42125b.txt
_cod_data_source_block wp91-rt2
_cod_original_cell_volume 1719.03(14)
_cod_original_sg_symbol_H-M P-1
_cod_database_code 7109454

loop_
_symmetry_equiv_pos_as_xyz
'x, y, z'
'-x, -y, -z'

loop_
_atom_site_label
_atom_site_type_symbol
_atom_site_fract_x
_atom_site_fract_y
_atom_site_fract_z
_atom_site_U_iso_or_equiv
_atom_site_adp_type
_atom_site_occupancy
_atom_site_symmetry_multiplicity
_atom_site_calc_flag
_atom_site_refinement_flags
Fe1 Fe 0.09341(14) 0.22501(13) 0.96909(11) 0.0680(5) Uani 1 1 d .
I1 I -0.01609(8) 0.34680(8) 1.50092(6) 0.1017(4) Uani 1 1 d .
I2 I -0.36117(7) 0.26086(8) 0.56647(6) 0.1015(4) Uani 1 1 d .
N1 N 0.1362(7) 0.3539(7) 1.0054(6) 0.067(2) Uani 1 1 d .
N2 N 0.1859(7) 0.2950(7) 0.8310(5) 0.069(2) Uani 1 1 d .
N20 N 0.2691(7) 0.0855(7) 1.0387(5) 0.0650(19) Uani 1 1 d .
N21 N 0.0977(7) 0.0817(7) 0.9228(6) 0.0613(18) Uani 1 1 d .
C1 C 0.0208(9) 0.2187(9) 1.1902(7) 0.071(3) Uani 1 1 d .
C2 C -0.0262(10) 0.1628(10) 1.2847(8) 0.084(3) Uani 1 1 d .
H2 H -0.0524 0.1014 1.2876 0.101 Uiso 1 1 calc R
C3 C -0.0347(10) 0.1958(10) 1.3729(8) 0.085(3) Uani 1 1 d .
H3 H -0.0643 0.1558 1.4357 0.102 Uiso 1 1 calc R
C4 C 0.0014(9) 0.2902(9) 1.3682(8) 0.073(3) Uani 1 1 d .
C5 C 0.0480(10) 0.3478(9) 1.2772(8) 0.078(3) Uani 1 1 d .
H5 H 0.0714 0.4107 1.2753 0.094 Uiso 1 1 calc R
C6 C 0.0607(9) 0.3123(8) 1.1859(7) 0.066(2) Uani 1 1 d .
C7 C 0.1110(8) 0.3756(8) 1.0956(7) 0.066(2) Uani 1 1 d .
H7 H 0.1280 0.4394 1.1009 0.079 Uiso 1 1 calc R
C8 C 0.1968(9) 0.4173(9) 0.9267(7) 0.070(2) Uani 1 1 d .
C9 C 0.2332(11) 0.5073(10) 0.9320(8) 0.093(4) Uani 1 1 d .
H9 H 0.2198 0.5301 0.9925 0.112 Uiso 1 1 calc R
C10 C 0.2912(11) 0.5637(10) 0.8434(9) 0.095(4) Uani 1 1 d .
H10 H 0.3140 0.6248 0.8471 0.114 Uiso 1 1 calc R
C11 C 0.3148(11) 0.5337(10) 0.7545(10) 0.098(4) Uani 1 1 d .
H11 H 0.3545 0.5724 0.6991 0.118 Uiso 1 1 calc R
C12 C 0.2794(10) 0.4439(9) 0.7460(8) 0.077(3) Uani 1 1 d .
C13 C 0.2195(9) 0.3857(9) 0.8330(7) 0.070(2) Uani 1 1 d .
C14 C 0.3016(11) 0.4032(10) 0.6579(8) 0.087(3) Uani 1 1 d .
H14 H 0.3404 0.4383 0.5993 0.105 Uiso 1 1 calc R
C15 C 0.2670(11) 0.3143(11) 0.6585(8) 0.090(3) Uani 1 1 d .
H15 H 0.2809 0.2891 0.5993 0.108 Uiso 1 1 calc R
C16 C 0.2102(11) 0.2583(11) 0.7466(7) 0.086(3) Uani 1 1 d .
H16 H 0.1893 0.1948 0.7460 0.103 Uiso 1 1 calc R
C20 C -0.1212(9) 0.3057(9) 0.8207(8) 0.069(2) Uani 1 1 d .
C21 C -0.2238(9) 0.4019(9) 0.7625(8) 0.078(3) Uani 1 1 d .
H21 H -0.2465 0.4771 0.7706 0.094 Uiso 1 1 calc R
C22 C -0.2926(10) 0.3884(11) 0.6930(9) 0.089(3) Uani 1 1 d .
H22 H -0.3617 0.4536 0.6549 0.107 Uiso 1 1 calc R
C23 C -0.2570(12) 0.2729(12) 0.6797(8) 0.085(3) Uani 1 1 d .
C24 C -0.1607(11) 0.1820(10) 0.7364(7) 0.076(3) Uani 1 1 d .
H24 H -0.1396 0.1065 0.7294 0.092 Uiso 1 1 calc R
C25 C -0.0890(10) 0.1934(10) 0.8059(8) 0.070(3) Uani 1 1 d .
C26 C 0.0170(10) 0.0883(9) 0.8591(8) 0.072(3) Uani 1 1 d .
H26 H 0.0287 0.0175 0.8463 0.086 Uiso 1 1 calc R
C27 C 0.2036(10) -0.0294(9) 0.9650(7) 0.068(3) Uani 1 1 d .
C28 C 0.2273(12) -0.1396(10) 0.9530(8) 0.079(3) Uani 1 1 d .
H28 H 0.1722 -0.1460 0.9117 0.095 Uiso 1 1 calc R
C29 C 0.3315(11) -0.2410(9) 1.0014(9) 0.086(3) Uani 1 1 d .
H29 H 0.3427 -0.3143 0.9937 0.103 Uiso 1 1 calc R
C30 C 0.4177(11) -0.2367(10) 1.0597(9) 0.085(3) Uani 1 1 d .
H30 H 0.4889 -0.3047 1.0885 0.101 Uiso 1 1 calc R
C31 C 0.3966(10) -0.1263(9) 1.0758(7) 0.070(3) Uani 1 1 d .
C32 C 0.2887(9) -0.0216(8) 1.0269(7) 0.061(2) Uani 1 1 d .
C33 C 0.4788(10) -0.1136(11) 1.1369(9) 0.088(3) Uani 1 1 d .
H33 H 0.5491 -0.1803 1.1703 0.106 Uiso 1 1 calc R
C34 C 0.4572(11) -0.0060(11) 1.1478(9) 0.088(3) Uani 1 1 d .
H34 H 0.5123 0.0025 1.1874 0.106 Uiso 1 1 calc R
C35 C 0.3497(11) 0.0926(11) 1.0980(8) 0.085(3) Uani 1 1 d .
H35 H 0.3338 0.1665 1.1066 0.102 Uiso 1 1 calc R
C100 C 0.3965(19) 0.182(2) 0.3863(14) 0.135(5) Uani 1 1 d .
C200 C 0.801(5) 0.994(5) 0.408(3) 0.49(3) Uani 1 1 d U
H20A H 0.7207 1.0402 0.4251 0.740 Uiso 1 1 calc R
H20B H 0.8553 1.0356 0.4040 0.740 Uiso 1 1 calc R
H20C H 0.8324 0.9152 0.4623 0.740 Uiso 1 1 calc R
O1 O 0.0253(6) 0.1850(6) 1.1060(5) 0.0764(18) Uani 1 1 d .
O20 O -0.0604(6) 0.3225(6) 0.8892(5) 0.0763(18) Uani 1 1 d .
O100 O 0.4978(10) 0.3314(9) 0.3020(11) 0.175(5) Uani 1 1 d .
O101 O 0.5593(10) 0.1520(12) 0.2526(10) 0.179(5) Uani 1 1 d .
O102 O 0.3630(9) 0.3153(9) 0.1873(8) 0.130(3) Uani 1 1 d .
O200 O 0.7933(11) 0.9827(13) 0.3152(10) 0.152(4) Uani 1 1 d U
H200 H 0.7214 0.9975 0.3001 0.227 Uiso 1 1 calc R
F1 F 0.3520(12) 0.1111(10) 0.3735(8) 0.195(5) Uani 1 1 d .
F2 F 0.2988(12) 0.2763(14) 0.4054(8) 0.199(5) Uani 1 1 d .
F3 F 0.4732(11) 0.1274(10) 0.4709(8) 0.186(4) Uani 1 1 d .
S1 S 0.4611(4) 0.2553(3) 0.2690(3) 0.1044(10) Uani 1 1 d .

loop_
_atom_site_aniso_label
_atom_site_aniso_U_11
_atom_site_aniso_U_22
_atom_site_aniso_U_33
_atom_site_aniso_U_23
_atom_site_aniso_U_13
_atom_site_aniso_U_12
Fe1 0.0890(12) 0.0735(10) 0.0617(8) -0.0341(7) 0.0034(8) -0.0419(9)
I1 0.1249(8) 0.1347(8) 0.0752(5) -0.0587(5) 0.0157(5) -0.0617(6)
I2 0.1047(7) 0.1321(8) 0.0863(5) -0.0420(5) -0.0099(4) -0.0572(6)
N1 0.083(6) 0.073(5) 0.061(4) -0.033(4) 0.010(4) -0.038(4)
N2 0.085(6) 0.087(5) 0.054(4) -0.035(4) 0.004(4) -0.041(5)
N20 0.081(5) 0.069(5) 0.059(4) -0.030(4) -0.002(4) -0.035(4)
N21 0.065(5) 0.071(5) 0.060(4) -0.030(4) 0.000(4) -0.031(4)
C1 0.086(7) 0.082(7) 0.062(5) -0.040(5) 0.000(5) -0.036(6)
C2 0.097(8) 0.108(8) 0.077(6) -0.046(6) 0.019(6) -0.061(7)
C3 0.112(9) 0.097(8) 0.070(6) -0.039(6) 0.022(6) -0.058(7)
C4 0.072(7) 0.095(7) 0.067(6) -0.049(5) 0.003(5) -0.027(6)
C5 0.094(8) 0.089(7) 0.071(6) -0.038(6) 0.010(6) -0.047(6)
C6 0.082(7) 0.074(6) 0.059(5) -0.032(5) 0.005(5) -0.039(5)
C7 0.070(6) 0.064(6) 0.077(6) -0.033(5) 0.004(5) -0.032(5)
C8 0.082(7) 0.078(6) 0.063(5) -0.025(5) 0.008(5) -0.044(6)
C9 0.126(10) 0.123(9) 0.076(7) -0.055(7) 0.035(7) -0.081(8)
C10 0.133(10) 0.093(8) 0.089(8) -0.037(7) 0.019(7) -0.071(8)
C11 0.123(10) 0.103(9) 0.098(8) -0.037(7) 0.009(7) -0.071(8)
C12 0.082(7) 0.090(7) 0.064(6) -0.028(5) 0.002(5) -0.038(6)
C13 0.079(7) 0.076(6) 0.061(5) -0.022(5) -0.007(5) -0.035(6)
C14 0.109(9) 0.105(8) 0.060(6) -0.020(6) 0.007(6) -0.062(8)
C15 0.108(9) 0.121(9) 0.062(6) -0.040(6) 0.010(6) -0.059(8)
C16 0.112(9) 0.119(9) 0.058(5) -0.042(6) 0.014(6) -0.066(8)
C20 0.070(7) 0.067(6) 0.069(6) -0.020(5) -0.009(5) -0.026(5)
C21 0.077(7) 0.076(7) 0.090(7) -0.037(6) 0.000(6) -0.030(6)
C22 0.079(8) 0.101(9) 0.079(7) -0.019(6) -0.007(6) -0.035(7)
C23 0.112(10) 0.123(10) 0.056(5) -0.042(6) 0.015(6) -0.076(8)
C24 0.092(8) 0.088(7) 0.055(5) -0.017(5) -0.012(5) -0.045(7)
C25 0.080(7) 0.079(7) 0.061(5) -0.020(5) -0.002(5) -0.042(6)
C26 0.086(8) 0.073(7) 0.070(6) -0.029(5) 0.010(6) -0.042(6)
C27 0.090(8) 0.086(7) 0.053(5) -0.034(5) 0.009(5) -0.053(6)
C28 0.108(9) 0.087(7) 0.065(6) -0.034(5) 0.009(6) -0.053(7)
C29 0.110(9) 0.051(6) 0.090(7) -0.023(6) -0.017(7) -0.020(6)
C30 0.089(8) 0.073(7) 0.090(7) -0.034(6) 0.002(6) -0.024(6)
C31 0.089(8) 0.071(6) 0.063(5) -0.034(5) 0.016(5) -0.035(6)
C32 0.071(6) 0.062(6) 0.056(5) -0.019(4) 0.005(4) -0.030(5)
C33 0.078(8) 0.092(8) 0.092(8) -0.037(6) -0.018(6) -0.020(6)
C34 0.090(9) 0.086(8) 0.088(7) -0.028(6) -0.033(6) -0.026(7)
C35 0.102(9) 0.096(8) 0.080(7) -0.049(6) -0.004(6) -0.043(7)
C100 0.137(16) 0.176(17) 0.120(13) -0.067(13) 0.000(12) -0.072(14)
C200 0.46(5) 0.50(5) 0.37(5) -0.09(4) 0.08(4) -0.09(4)
O1 0.098(5) 0.083(4) 0.071(4) -0.035(3) 0.014(4) -0.051(4)
O20 0.086(5) 0.082(4) 0.077(4) -0.041(4) -0.003(4) -0.035(4)
O100 0.174(10) 0.145(8) 0.259(13) -0.079(9) -0.023(9) -0.100(8)
O101 0.121(9) 0.226(13) 0.206(12) -0.143(11) 0.034(8) -0.026(9)
O102 0.152(9) 0.130(7) 0.115(7) -0.037(6) -0.025(6) -0.057(7)
O200 0.157(9) 0.163(9) 0.161(10) -0.085(8) 0.034(8) -0.067(9)
F1 0.260(12) 0.188(9) 0.181(9) -0.021(7) -0.027(8) -0.162(10)
F2 0.181(11) 0.298(15) 0.129(8) -0.099(9) 0.033(7) -0.083(10)
F3 0.231(11) 0.191(9) 0.121(7) -0.008(6) -0.061(7) -0.091(8)
S1 0.107(3) 0.115(3) 0.118(3) -0.055(2) 0.010(2) -0.057(2)

loop_
_atom_type_symbol
_atom_type_description
_atom_type_scat_dispersion_real
_atom_type_scat_dispersion_imag
_atom_type_scat_source
C C 0.0181 0.0091 'International Tables Vol C Tables 4.2.6.8 and 6.1.1.4'
H H 0.0000 0.0000 'International Tables Vol C Tables 4.2.6.8 and 6.1.1.4'
O O 0.0492 0.0322 'International Tables Vol C Tables 4.2.6.8 and 6.1.1.4'
F F 0.0727 0.0534 'International Tables Vol C Tables 4.2.6.8 and 6.1.1.4'
S S 0.3331 0.5567 'International Tables Vol C Tables 4.2.6.8 and 6.1.1.4'
Fe Fe -1.1336 3.1974 'International Tables Vol C Tables 4.2.6.8 and 6.1.1.4'
I I -0.3257 6.8362 'International Tables Vol C Tables 4.2.6.8 and 6.1.1.4'
N N 0.0311 0.0180 'International Tables Vol C Tables 4.2.6.8 and 6.1.1.4'

loop_
_geom_angle_atom_site_label_1
_geom_angle_atom_site_label_2
_geom_angle_atom_site_label_3
_geom_angle
O1 Fe1 O20 95.9(3)
O1 Fe1 N1 89.2(3)
O20 Fe1 N1 101.9(3)
O1 Fe1 N21 100.0(3)
O20 Fe1 N21 88.6(3)
N1 Fe1 N21 165.3(3)
O1 Fe1 N2 165.8(3)
O20 Fe1 N2 89.4(3)
N1 Fe1 N2 76.8(3)
N21 Fe1 N2 93.2(3)
O1 Fe1 N20 89.5(3)
O20 Fe1 N20 165.9(3)
N1 Fe1 N20 91.2(3)
N21 Fe1 N20 77.7(3)
N2 Fe1 N20 88.4(3)
C7 N1 C8 120.2(7)
C7 N1 Fe1 123.8(6)
C8 N1 Fe1 116.0(5)
C16 N2 C13 119.6(8)
C16 N2 Fe1 125.7(6)
C13 N2 Fe1 114.7(6)
C35 N20 C32 119.7(9)
C35 N20 Fe1 126.7(7)
C32 N20 Fe1 113.3(6)
C26 N21 C27 120.0(8)
C26 N21 Fe1 125.1(7)
C27 N21 Fe1 114.8(5)
O1 C1 C2 119.6(8)
O1 C1 C6 121.3(8)
C2 C1 C6 119.1(8)
C3 C2 C1 121.8(9)
C3 C2 H2 119.1
C1 C2 H2 119.1
C2 C3 C4 119.5(9)
C2 C3 H3 120.3
C4 C3 H3 120.3
C5 C4 C3 120.9(8)
C5 C4 I1 118.8(7)
C3 C4 I1 120.3(7)
C4 C5 C6 120.3(8)
C4 C5 H5 119.8
C6 C5 H5 119.8
C7 C6 C5 116.7(8)
C7 C6 C1 124.8(8)
C5 C6 C1 118.5(8)
N1 C7 C6 126.8(8)
N1 C7 H7 116.6
C6 C7 H7 116.6
C9 C8 N1 126.4(8)
C9 C8 C13 118.4(8)
N1 C8 C13 115.1(8)
C8 C9 C10 118.7(9)
C8 C9 H9 120.6
C10 C9 H9 120.6
C11 C10 C9 123.5(10)
C11 C10 H10 118.2
C9 C10 H10 118.2
C10 C11 C12 119.5(11)
C10 C11 H11 120.3
C12 C11 H11 120.3
C11 C12 C14 124.5(10)
C11 C12 C13 118.8(9)
C14 C12 C13 116.7(9)
N2 C13 C8 117.3(8)
N2 C13 C12 121.7(8)
C8 C13 C12 121.0(8)
C15 C14 C12 120.0(10)
C15 C14 H14 120.0
C12 C14 H14 120.0
C14 C15 C16 121.3(10)
C14 C15 H15 119.3
C16 C15 H15 119.3
N2 C16 C15 120.7(9)
N2 C16 H16 119.7
C15 C16 H16 119.7
O20 C20 C21 118.8(9)
O20 C20 C25 123.3(9)
C21 C20 C25 117.9(9)
C22 C21 C20 121.2(10)
C22 C21 H21 119.4
C20 C21 H21 119.4
C21 C22 C23 119.4(11)
C21 C22 H22 120.3
C23 C22 H22 120.3
C24 C23 C22 118.8(9)
C24 C23 I2 123.8(8)
C22 C23 I2 117.4(9)
C23 C24 C25 123.0(10)
C23 C24 H24 118.5
C25 C24 H24 118.5
C24 C25 C20 119.7(10)
C24 C25 C26 117.3(10)
C20 C25 C26 123.0(9)
N21 C26 C25 126.9(9)
N21 C26 H26 116.6
C25 C26 H26 116.6
C28 C27 C32 118.3(10)
C28 C27 N21 127.5(8)
C32 C27 N21 114.2(8)
C27 C28 C29 121.4(10)
C27 C28 H28 119.3
C29 C28 H28 119.3
C30 C29 C28 122.2(10)
C30 C29 H29 118.9
C28 C29 H29 118.9
C29 C30 C31 118.5(11)
C29 C30 H30 120.8
C31 C30 H30 120.8
C33 C31 C30 122.7(11)
C33 C31 C32 117.7(9)
C30 C31 C32 119.6(9)
N20 C32 C27 119.7(9)
N20 C32 C31 120.3(8)
C27 C32 C31 120.0(8)
C34 C33 C31 121.0(10)
C34 C33 H33 119.5
C31 C33 H33 119.5
C33 C34 C35 118.4(10)
C33 C34 H34 120.8
C35 C34 H34 120.8
N20 C35 C34 123.0(9)
N20 C35 H35 118.5
C34 C35 H35 118.5
F1 C100 F3 110.8(17)
F1 C100 F2 106.7(16)
F3 C100 F2 107.6(15)
F1 C100 S1 113.9(13)
F3 C100 S1 112.7(13)
F2 C100 S1 104.7(13)
O200 C200 H20A 109.5
O200 C200 H20B 109.5
H20A C200 H20B 109.5
O200 C200 H20C 109.5
H20A C200 H20C 109.5
H20B C200 H20C 109.5
C1 O1 Fe1 133.5(6)
C20 O20 Fe1 132.4(6)
C200 O200 H200 109.5
O100 S1 O102 115.9(7)
O100 S1 O101 116.1(7)
O102 S1 O101 113.4(7)
O100 S1 C100 102.8(8)
O102 S1 C100 104.8(7)
O101 S1 C100 101.3(9)

loop_
_geom_bond_atom_site_label_1
_geom_bond_atom_site_label_2
_geom_bond_distance
Fe1 O1 1.906(6)
Fe1 O20 1.907(7)
Fe1 N1 2.096(7)
Fe1 N21 2.098(7)
Fe1 N2 2.145(7)
Fe1 N20 2.157(8)
I1 C4 2.097(8)
I2 C23 2.104(10)
N1 C7 1.310(10)
N1 C8 1.403(10)
N2 C16 1.331(11)
N2 C13 1.362(11)
N20 C35 1.333(11)
N20 C32 1.353(10)
N21 C26 1.288(11)
N21 C27 1.442(12)
C1 O1 1.324(9)
C1 C2 1.394(13)
C1 C6 1.417(11)
C2 C3 1.364(12)
C2 H2 0.9300
C3 C4 1.397(13)
C3 H3 0.9300
C4 C5 1.369(13)
C5 C6 1.417(11)
C5 H5 0.9300
C6 C7 1.416(12)
C7 H7 0.9300
C8 C9 1.389(12)
C8 C13 1.415(12)
C9 C10 1.418(13)
C9 H9 0.9300
C10 C11 1.343(14)
C10 H10 0.9300
C11 C12 1.396(13)
C11 H11 0.9300
C12 C14 1.407(13)
C12 C13 1.429(13)
C14 C15 1.336(14)
C14 H14 0.9300
C15 C16 1.405(13)
C15 H15 0.9300
C16 H16 0.9300
C20 O20 1.325(10)
C20 C21 1.386(13)
C20 C25 1.409(13)
C21 C22 1.377(13)
C21 H21 0.9300
C22 C23 1.433(15)
C22 H22 0.9300
C23 C24 1.312(14)
C24 C25 1.383(12)
C24 H24 0.9300
C25 C26 1.433(14)
C26 H26 0.9300
C27 C28 1.382(13)
C27 C32 1.403(12)
C28 C29 1.386(14)
C28 H28 0.9300
C29 C30 1.358(14)
C29 H29 0.9300
C30 C31 1.417(13)
C30 H30 0.9300
C31 C33 1.404(13)
C31 C32 1.431(13)
C33 C34 1.348(14)
C33 H33 0.9300
C34 C35 1.400(14)
C34 H34 0.9300
C35 H35 0.9300
C100 F1 1.268(17)
C100 F3 1.309(17)
C100 F2 1.387(19)
C100 S1 1.787(18)
C200 O200 1.31(5)
C200 H20A 0.9600
C200 H20B 0.9600
C200 H20C 0.9600
O100 S1 1.400(9)
O101 S1 1.450(10)
O102 S1 1.436(9)
O200 H200 0.8200
